data_7015648
loop_
_publ_author_name
'Tricas, Hugo'
'Colon, Marta'
'Ellis, David'
'Macgregor, Stuart A.'
'McKay, David'
'Rosair, Georgina M.'
'Welch, Alan J.'
'Glukhov, Ivan V.'
'Rossi, Fulvio'
'Laschi, Franco'
'Zanello, Piero'

_publ_section_title
;
 Spectroscopic, structural, computational and (spectro)electrochemical
 studies of icosahedral carboranes bearing fluorinated aryl groups.
;
_journal_issue 16
_journal_name_full 'Dalton transactions (Cambridge, England : 2003)'
_journal_page_first 4200
_journal_page_last 4211
_journal_paper_doi 10.1039/c0dt01798a
_journal_volume 40
_journal_year 2011
_chemical_formula_sum 'C15 H19 B10 F3'
_chemical_formula_weight 364.40
_chemical_name_systematic
;
?
;
_space_group_IT_number 14
_symmetry_cell_setting monoclinic
_symmetry_space_group_name_Hall '-P 2yn'
_symmetry_space_group_name_H-M 'P 1 21/n 1'
_atom_sites_solution_hydrogens geom
_atom_sites_solution_primary direct
_atom_sites_solution_secondary difmap
_audit_creation_method SHELXL-97
_audit_update_record
;
2009-03-19 # Formatted by publCIF
;
_cell_angle_alpha 90.00
_cell_angle_beta 103.201(4)
_cell_angle_gamma 90.00
_cell_formula_units_Z 4
_cell_length_a 10.1887(11)
_cell_length_b 12.3835(12)
_cell_length_c 15.3510(17)
_cell_measurement_reflns_used 3797
_cell_measurement_temperature 100(2)
_cell_measurement_theta_max 21.99
_cell_measurement_theta_min 2.63
_cell_volume 1885.7(3)
_computing_cell_refinement 'Bruker SAINT'
_computing_data_collection 'Bruker APEX2'
_computing_data_reduction 'Bruker SAINT'
_computing_molecular_graphics 'Bruker SHELXTL'
_computing_publication_material 'Bruker SHELXTL'
_computing_structure_refinement 'SHELXL-97 (Sheldrick, 2008)'
_computing_structure_solution 'SHELXS-97 (Sheldrick, 2008)'
_diffrn_ambient_temperature 100(2)
_diffrn_measured_fraction_theta_full 0.997
_diffrn_measured_fraction_theta_max 0.997
_diffrn_measurement_device_type 'Bruker APEX-II CCD'
_diffrn_measurement_method '\f and \w scans'
_diffrn_radiation_monochromator graphite
_diffrn_radiation_source 'fine-focus sealed tube'
_diffrn_radiation_type MoK\a
_diffrn_radiation_wavelength 0.71073
_diffrn_reflns_av_R_equivalents 0.0732
_diffrn_reflns_av_sigmaI/netI 0.0471
_diffrn_reflns_limit_h_max 11
_diffrn_reflns_limit_h_min -11
_diffrn_reflns_limit_k_max 13
_diffrn_reflns_limit_k_min -13
_diffrn_reflns_limit_l_max 17
_diffrn_reflns_limit_l_min -17
_diffrn_reflns_number 25735
_diffrn_reflns_theta_full 23.70
_diffrn_reflns_theta_max 23.70
_diffrn_reflns_theta_min 2.63
_exptl_absorpt_coefficient_mu 0.086
_exptl_absorpt_correction_T_max 0.9949
_exptl_absorpt_correction_T_min 0.8252
_exptl_absorpt_correction_type multi-scan
_exptl_absorpt_process_details 'SADABS (Bruker, 2008)'
_exptl_crystal_colour colourless
_exptl_crystal_density_diffrn 1.284
_exptl_crystal_density_meas 0
_exptl_crystal_density_method 'not measured'
_exptl_crystal_description NEEDLE
_exptl_crystal_F_000 744
_exptl_crystal_size_max 0.78
_exptl_crystal_size_mid 0.12
_exptl_crystal_size_min 0.06
_refine_diff_density_max 0.184
_refine_diff_density_min -0.228
_refine_diff_density_rms 0.048
_refine_ls_extinction_method none
_refine_ls_goodness_of_fit_ref 1.032
_refine_ls_hydrogen_treatment mixed
_refine_ls_matrix_type full
_refine_ls_number_parameters 284
_refine_ls_number_reflns 2847
_refine_ls_number_restraints 0
_refine_ls_restrained_S_all 1.032
_refine_ls_R_factor_all 0.0772
_refine_ls_R_factor_gt 0.0378
_refine_ls_shift/su_max 0.000
_refine_ls_shift/su_mean 0.000
_refine_ls_structure_factor_coef Fsqd
_refine_ls_weighting_details 'calc w=1/[\s^2^(Fo^2^)+(0.0420P)^2^+1.0672P] where P=(Fo^2^+2Fc^2^)/3'
_refine_ls_weighting_scheme calc
_refine_ls_wR_factor_gt 0.0824
_refine_ls_wR_factor_ref 0.1028
_reflns_number_gt 1928
_reflns_number_total 2847
_reflns_threshold_expression >2sigma(I)
_cod_data_source_file c0dt01798a.txt
_cod_data_source_block x82704_0m
_cod_depositor_comments
;
The following automatic conversions were performed:
'_symmetry_cell_setting' value 'Monoclinic' changed to 'monoclinic'
according to '/home/saulius/struct/CIF-dictionaries/cif_core.dic'
dictionary named 'cif_core.dic' version 2.4.1 from 2010-06-29.

Automatic conversion script
Id: cif_fix_enum 1555 2011-01-17 13:19:09Z saulius 
;
_cod_original_sg_symbol_H-M P2(1)/n
_cod_database_code 7015648

loop_
_symmetry_equiv_pos_as_xyz
'x, y, z'
'-x+1/2, y+1/2, -z+1/2'
'-x, -y, -z'
'x-1/2, -y-1/2, z-1/2'

loop_
_atom_site_label
_atom_site_type_symbol
_atom_site_fract_x
_atom_site_fract_y
_atom_site_fract_z
_atom_site_U_iso_or_equiv
_atom_site_adp_type
_atom_site_occupancy
_atom_site_symmetry_multiplicity
_atom_site_calc_flag
_atom_site_refinement_flags
_atom_site_disorder_assembly
_atom_site_disorder_group
C1 C 0.6531(2) 0.13143(17) 0.42169(15) 0.0151(5) Uani 1 1 d . . .
C2 C 0.7853(2) 0.19122(18) 0.38835(15) 0.0156(5) Uani 1 1 d . . .
B3 B 0.6476(3) 0.2686(2) 0.39610(18) 0.0176(6) Uani 1 1 d . . .
H3 H 0.580(2) 0.2963(17) 0.3341(15) 0.021 Uiso 1 1 d . . .
B4 B 0.5910(3) 0.2172(2) 0.48947(18) 0.0194(7) Uani 1 1 d . . .
H4 H 0.481(2) 0.2146(18) 0.4853(14) 0.023 Uiso 1 1 d . . .
B5 B 0.6952(3) 0.1063(2) 0.53467(18) 0.0194(6) Uani 1 1 d . . .
H5 H 0.654(2) 0.0363(19) 0.5569(15) 0.023 Uiso 1 1 d . . .
B6 B 0.8157(3) 0.0892(2) 0.46832(18) 0.0181(6) Uani 1 1 d . . .
H6 H 0.849(2) 0.0095(18) 0.4484(14) 0.022 Uiso 1 1 d . . .
B7 B 0.8140(3) 0.3180(2) 0.43375(18) 0.0180(6) Uani 1 1 d . . .
H7 H 0.848(2) 0.3776(18) 0.3939(15) 0.022 Uiso 1 1 d . . .
B8 B 0.6923(3) 0.3357(2) 0.49973(18) 0.0195(6) Uani 1 1 d . . .
H8 H 0.647(2) 0.4137(19) 0.5082(14) 0.023 Uiso 1 1 d . . .
B9 B 0.7232(3) 0.2354(2) 0.58561(19) 0.0214(7) Uani 1 1 d . . .
H9 H 0.696(2) 0.2503(18) 0.6509(15) 0.026 Uiso 1 1 d . . .
B10 B 0.8630(3) 0.1555(2) 0.57229(19) 0.0213(7) Uani 1 1 d . . .
H10 H 0.933(2) 0.1185(18) 0.6295(15) 0.026 Uiso 1 1 d . . .
B11 B 0.9176(3) 0.2066(2) 0.47870(18) 0.0193(6) Uani 1 1 d . . .
H11 H 1.019(2) 0.1981(18) 0.4662(14) 0.023 Uiso 1 1 d . . .
B12 B 0.8610(3) 0.2978(2) 0.55141(19) 0.0209(6) Uani 1 1 d . . .
H12 H 0.934(2) 0.3518(18) 0.5932(15) 0.025 Uiso 1 1 d . . .
C11 C 0.5609(2) 0.05902(18) 0.35552(14) 0.0154(5) Uani 1 1 d . . .
C12 C 0.5938(2) -0.04799(18) 0.34363(15) 0.0185(6) Uani 1 1 d . . .
H12A H 0.6753 -0.0772 0.3784 0.022 Uiso 1 1 calc R . .
C13 C 0.5090(2) -0.11243(19) 0.28151(15) 0.0197(6) Uani 1 1 d . . .
H13A H 0.5324 -0.1855 0.2737 0.024 Uiso 1 1 calc R . .
C14 C 0.3903(2) -0.07014(18) 0.23093(15) 0.0167(5) Uani 1 1 d . . .
C15 C 0.3542(2) 0.03553(18) 0.24391(15) 0.0187(6) Uani 1 1 d . . .
H15 H 0.2714 0.0639 0.2103 0.022 Uiso 1 1 calc R . .
C16 C 0.4394(2) 0.09945(18) 0.30610(15) 0.0183(5) Uani 1 1 d . . .
H16 H 0.4146 0.1718 0.3151 0.022 Uiso 1 1 calc R . .
C17 C 0.3022(2) -0.13573(19) 0.15938(16) 0.0217(6) Uani 1 1 d . . .
F17 F 0.17004(13) -0.12083(12) 0.15549(10) 0.0382(4) Uani 1 1 d . . .
F18 F 0.32371(13) -0.24230(10) 0.16889(9) 0.0269(4) Uani 1 1 d . . .
F19 F 0.32007(15) -0.11055(11) 0.07761(9) 0.0351(4) Uani 1 1 d . . .
C21 C 0.8081(2) 0.16164(17) 0.29780(14) 0.0152(5) Uani 1 1 d . . .
C22 C 0.7237(2) 0.19944(19) 0.21866(15) 0.0195(6) Uani 1 1 d . . .
H22 H 0.6486 0.2438 0.2212 0.019(6) Uiso 1 1 calc R . .
C23 C 0.7495(2) 0.1724(2) 0.13654(16) 0.0229(6) Uani 1 1 d . . .
H23 H 0.6911 0.1978 0.0831 0.028 Uiso 1 1 calc R . .
C24 C 0.8588(2) 0.10893(19) 0.13140(16) 0.0248(6) Uani 1 1 d . . .
H24 H 0.8767 0.0917 0.0749 0.030 Uiso 1 1 calc R . .
C25 C 0.9426(2) 0.07046(19) 0.20973(16) 0.0235(6) Uani 1 1 d . . .
H25 H 1.0176 0.0261 0.2068 0.028 Uiso 1 1 calc R . .
C26 C 0.9171(2) 0.09669(18) 0.29200(16) 0.0194(6) Uani 1 1 d . . .
H26 H 0.9748 0.0700 0.3452 0.023 Uiso 1 1 calc R . .

loop_
_atom_site_aniso_label
_atom_site_aniso_U_11
_atom_site_aniso_U_22
_atom_site_aniso_U_33
_atom_site_aniso_U_23
_atom_site_aniso_U_13
_atom_site_aniso_U_12
C1 0.0158(12) 0.0130(12) 0.0183(13) 0.0020(10) 0.0074(10) -0.0006(10)
C2 0.0130(12) 0.0140(12) 0.0203(13) 0.0012(10) 0.0051(10) -0.0001(10)
B3 0.0191(15) 0.0145(14) 0.0205(16) 0.0005(12) 0.0074(12) -0.0002(12)
B4 0.0220(16) 0.0180(15) 0.0211(16) -0.0009(12) 0.0107(13) 0.0001(13)
B5 0.0221(16) 0.0190(15) 0.0177(15) 0.0008(12) 0.0057(12) -0.0009(13)
B6 0.0171(15) 0.0174(15) 0.0193(15) 0.0019(12) 0.0028(12) 0.0005(12)
B7 0.0221(15) 0.0140(14) 0.0185(15) -0.0021(12) 0.0061(12) -0.0021(12)
B8 0.0221(16) 0.0176(16) 0.0212(16) -0.0020(12) 0.0096(12) -0.0021(13)
B9 0.0243(16) 0.0221(16) 0.0188(16) 0.0001(12) 0.0069(13) -0.0034(13)
B10 0.0235(16) 0.0213(15) 0.0185(16) 0.0007(12) 0.0037(13) -0.0037(13)
B11 0.0192(15) 0.0179(15) 0.0193(15) -0.0020(12) 0.0013(12) -0.0017(13)
B12 0.0248(16) 0.0194(15) 0.0196(15) -0.0017(12) 0.0075(13) -0.0019(14)
C11 0.0164(13) 0.0163(13) 0.0148(13) 0.0015(10) 0.0062(10) -0.0024(11)
C12 0.0144(12) 0.0189(13) 0.0223(14) 0.0014(10) 0.0043(10) 0.0036(11)
C13 0.0198(13) 0.0138(12) 0.0264(14) -0.0027(11) 0.0069(11) 0.0013(11)
C14 0.0157(13) 0.0192(13) 0.0173(13) 0.0011(10) 0.0084(10) -0.0016(11)
C15 0.0151(13) 0.0212(14) 0.0207(14) 0.0036(11) 0.0059(10) 0.0008(11)
C16 0.0200(13) 0.0130(12) 0.0234(14) 0.0027(10) 0.0082(11) 0.0018(11)
C17 0.0177(14) 0.0212(15) 0.0263(15) -0.0006(11) 0.0052(11) 0.0017(11)
F17 0.0148(8) 0.0391(9) 0.0587(11) -0.0235(8) 0.0041(7) -0.0013(7)
F18 0.0295(8) 0.0196(8) 0.0303(8) -0.0052(6) 0.0038(6) -0.0018(6)
F19 0.0493(10) 0.0370(9) 0.0170(8) -0.0010(7) 0.0037(7) -0.0064(8)
C21 0.0157(12) 0.0135(12) 0.0174(13) -0.0020(10) 0.0060(10) -0.0048(10)
C22 0.0148(13) 0.0219(13) 0.0230(14) -0.0022(11) 0.0067(11) -0.0014(11)
C23 0.0201(14) 0.0294(15) 0.0178(14) -0.0034(11) 0.0012(11) -0.0036(12)
C24 0.0263(14) 0.0267(14) 0.0236(14) -0.0093(12) 0.0105(12) -0.0058(12)
C25 0.0206(13) 0.0219(14) 0.0312(15) -0.0057(11) 0.0125(12) 0.0013(11)
C26 0.0169(13) 0.0190(13) 0.0224(14) 0.0008(11) 0.0046(10) -0.0005(11)

loop_
_atom_type_symbol
_atom_type_description
_atom_type_scat_dispersion_real
_atom_type_scat_dispersion_imag
_atom_type_scat_source
C C 0.0033 0.0016 'International Tables Vol C Tables 4.2.6.8 and 6.1.1.4'
H H 0.0000 0.0000 'International Tables Vol C Tables 4.2.6.8 and 6.1.1.4'
B B 0.0013 0.0007 'International Tables Vol C Tables 4.2.6.8 and 6.1.1.4'
F F 0.0171 0.0103 'International Tables Vol C Tables 4.2.6.8 and 6.1.1.4'

loop_
_geom_angle_atom_site_label_1
_geom_angle_atom_site_label_2
_geom_angle_atom_site_label_3
_geom_angle
_geom_angle_site_symmetry_1
_geom_angle_site_symmetry_3
_geom_angle_publ_flag
C11 C1 B4 121.32(19) . . ?
C11 C1 C2 117.75(17) . . ?
B4 C1 C2 109.83(17) . . ?
C11 C1 B5 123.04(18) . . ?
B4 C1 B5 62.56(15) . . ?
C2 C1 B5 110.32(17) . . ?
C11 C1 B6 119.24(18) . . ?
B4 C1 B6 112.92(18) . . ?
C2 C1 B6 60.66(14) . . ?
B5 C1 B6 62.09(15) . . ?
C11 C1 B3 116.38(18) . . ?
B4 C1 B3 62.17(14) . . ?
C2 C1 B3 59.91(13) . . ?
B5 C1 B3 113.11(18) . . ?
B6 C1 B3 111.52(17) . . ?
C21 C2 B11 121.14(19) . . ?
C21 C2 B7 123.36(18) . . ?
B11 C2 B7 62.53(15) . . ?
C21 C2 C1 117.88(17) . . ?
B11 C2 C1 109.49(17) . . ?
B7 C2 C1 110.26(17) . . ?
C21 C2 B3 119.85(19) . . ?
B11 C2 B3 112.64(18) . . ?
B7 C2 B3 61.94(15) . . ?
C1 C2 B3 60.81(13) . . ?
C21 C2 B6 115.77(18) . . ?
B11 C2 B6 61.85(14) . . ?
B7 C2 B6 113.05(18) . . ?
C1 C2 B6 60.08(13) . . ?
B3 C2 B6 111.78(17) . . ?
C2 B3 C1 59.29(13) . . ?
C2 B3 B8 106.12(19) . . ?
C1 B3 B8 105.55(18) . . ?
C2 B3 B7 58.72(14) . . ?
C1 B3 B7 106.50(19) . . ?
B8 B3 B7 60.73(15) . . ?
C2 B3 B4 105.94(18) . . ?
C1 B3 B4 57.93(14) . . ?
B8 B3 B4 60.38(15) . . ?
B7 B3 B4 108.8(2) . . ?
C2 B3 H3 118.4(11) . . ?
C1 B3 H3 118.8(11) . . ?
B8 B3 H3 128.2(11) . . ?
B7 B3 H3 122.9(11) . . ?
B4 B3 H3 123.6(11) . . ?
C1 B4 B9 105.69(19) . . ?
C1 B4 B5 59.04(14) . . ?
B9 B4 B5 60.02(16) . . ?
C1 B4 B3 59.90(14) . . ?
B9 B4 B3 107.5(2) . . ?
B5 B4 B3 108.45(19) . . ?
C1 B4 B8 106.21(19) . . ?
B9 B4 B8 60.39(15) . . ?
B5 B4 B8 108.7(2) . . ?
B3 B4 B8 59.25(15) . . ?
C1 B4 H4 117.2(12) . . ?
B9 B4 H4 128.2(11) . . ?
B5 B4 H4 120.4(12) . . ?
B3 B4 H4 118.2(11) . . ?
B8 B4 H4 125.9(12) . . ?
C1 B5 B9 105.04(19) . . ?
C1 B5 B4 58.40(14) . . ?
B9 B5 B4 59.81(15) . . ?
C1 B5 B6 59.29(14) . . ?
B9 B5 B6 107.29(19) . . ?
B4 B5 B6 107.30(19) . . ?
C1 B5 B10 105.39(19) . . ?
B9 B5 B10 60.20(16) . . ?
B4 B5 B10 107.8(2) . . ?
B6 B5 B10 59.32(15) . . ?
C1 B5 H5 116.7(12) . . ?
B9 B5 H5 129.4(12) . . ?
B4 B5 H5 120.9(12) . . ?
B6 B5 H5 117.9(12) . . ?
B10 B5 H5 127.0(12) . . ?
C1 B6 C2 59.26(13) . . ?
C1 B6 B10 105.77(19) . . ?
C2 B6 B10 105.57(19) . . ?
C1 B6 B11 105.98(18) . . ?
C2 B6 B11 58.25(14) . . ?
B10 B6 B11 60.17(15) . . ?
C1 B6 B5 58.62(14) . . ?
C2 B6 B5 106.44(18) . . ?
B10 B6 B5 60.47(15) . . ?
B11 B6 B5 108.53(19) . . ?
C1 B6 H6 118.7(11) . . ?
C2 B6 H6 117.9(11) . . ?
B10 B6 H6 128.8(11) . . ?
B11 B6 H6 122.9(12) . . ?
B5 B6 H6 124.0(12) . . ?
C2 B7 B3 59.33(14) . . ?
C2 B7 B11 58.59(14) . . ?
B3 B7 B11 107.37(19) . . ?
C2 B7 B12 105.40(19) . . ?
B3 B7 B12 107.4(2) . . ?
B11 B7 B12 59.88(15) . . ?
C2 B7 B8 105.50(19) . . ?
B3 B7 B8 59.33(15) . . ?
B11 B7 B8 107.6(2) . . ?
B12 B7 B8 60.08(15) . . ?
C2 B7 H7 116.7(12) . . ?
B3 B7 H7 117.8(12) . . ?
B11 B7 H7 121.1(12) . . ?
B12 B7 H7 129.2(12) . . ?
B8 B7 H7 126.9(12) . . ?
B3 B8 B4 60.37(15) . . ?
B3 B8 B12 107.6(2) . . ?
B4 B8 B12 107.6(2) . . ?
B3 B8 B7 59.93(15) . . ?
B4 B8 B7 108.19(19) . . ?
B12 B8 B7 59.75(15) . . ?
B3 B8 B9 107.74(19) . . ?
B4 B8 B9 59.55(15) . . ?
B12 B8 B9 59.93(15) . . ?
B7 B8 B9 107.8(2) . . ?
B3 B8 H8 119.7(12) . . ?
B4 B8 H8 119.0(12) . . ?
B12 B8 H8 125.0(12) . . ?
B7 B8 H8 123.1(12) . . ?
B9 B8 H8 122.3(12) . . ?
B4 B9 B5 60.17(15) . . ?
B4 B9 B12 108.1(2) . . ?
B5 B9 B12 108.6(2) . . ?
B4 B9 B10 108.0(2) . . ?
B5 B9 B10 60.11(15) . . ?
B12 B9 B10 60.24(16) . . ?
B4 B9 B8 60.07(15) . . ?
B5 B9 B8 108.53(19) . . ?
B12 B9 B8 59.97(15) . . ?
B10 B9 B8 108.2(2) . . ?
B4 B9 H9 118.3(12) . . ?
B5 B9 H9 119.9(12) . . ?
B12 B9 H9 124.5(12) . . ?
B10 B9 H9 124.2(12) . . ?
B8 B9 H9 120.7(12) . . ?
B6 B10 B11 60.23(15) . . ?
B6 B10 B5 60.21(15) . . ?
B11 B10 B5 108.4(2) . . ?
B6 B10 B9 107.6(2) . . ?
B11 B10 B9 107.6(2) . . ?
B5 B10 B9 59.69(15) . . ?
B6 B10 B12 107.89(19) . . ?
B11 B10 B12 59.75(15) . . ?
B5 B10 B12 107.9(2) . . ?
B9 B10 B12 59.85(15) . . ?
B6 B10 H10 121.5(12) . . ?
B11 B10 H10 121.9(12) . . ?
B5 B10 H10 121.2(12) . . ?
B9 B10 H10 122.2(12) . . ?
B12 B10 H10 122.2(12) . . ?
C2 B11 B10 106.41(19) . . ?
C2 B11 B6 59.90(14) . . ?
B10 B11 B6 59.60(15) . . ?
C2 B11 B12 105.78(19) . . ?
B10 B11 B12 60.62(16) . . ?
B6 B11 B12 108.1(2) . . ?
C2 B11 B7 58.89(14) . . ?
B10 B11 B7 108.9(2) . . ?
B6 B11 B7 108.53(19) . . ?
B12 B11 B7 60.06(15) . . ?
C2 B11 H11 116.5(11) . . ?
B10 B11 H11 126.1(12) . . ?
B6 B11 H11 117.4(12) . . ?
B12 B11 H11 128.7(12) . . ?
B7 B11 H11 120.4(12) . . ?
B11 B12 B7 60.06(15) . . ?
B11 B12 B9 107.5(2) . . ?
B7 B12 B9 108.2(2) . . ?
B11 B12 B8 107.9(2) . . ?
B7 B12 B8 60.17(15) . . ?
B9 B12 B8 60.10(16) . . ?
B11 B12 B10 59.62(15) . . ?
B7 B12 B10 108.05(19) . . ?
B9 B12 B10 59.91(16) . . ?
B8 B12 B10 108.0(2) . . ?
B11 B12 H12 119.0(12) . . ?
B7 B12 H12 120.0(12) . . ?
B9 B12 H12 124.6(12) . . ?
B8 B12 H12 123.8(12) . . ?
B10 B12 H12 121.3(12) . . ?
C16 C11 C12 118.9(2) . . ?
C16 C11 C1 119.5(2) . . ?
C12 C11 C1 121.5(2) . . ?
C13 C12 C11 120.6(2) . . ?
C13 C12 H12A 119.7 . . ?
C11 C12 H12A 119.7 . . ?
C14 C13 C12 119.8(2) . . ?
C14 C13 H13A 120.1 . . ?
C12 C13 H13A 120.1 . . ?
C13 C14 C15 120.3(2) . . ?
C13 C14 C17 120.7(2) . . ?
C15 C14 C17 119.1(2) . . ?
C16 C15 C14 119.6(2) . . ?
C16 C15 H15 120.2 . . ?
C14 C15 H15 120.2 . . ?
C15 C16 C11 120.8(2) . . ?
C15 C16 H16 119.6 . . ?
C11 C16 H16 119.6 . . ?
F18 C17 F19 106.04(18) . . ?
F18 C17 F17 106.06(19) . . ?
F19 C17 F17 105.89(19) . . ?
F18 C17 C14 113.60(19) . . ?
F19 C17 C14 111.97(19) . . ?
F17 C17 C14 112.69(19) . . ?
C26 C21 C22 118.6(2) . . ?
C26 C21 C2 119.6(2) . . ?
C22 C21 C2 121.8(2) . . ?
C23 C22 C21 120.2(2) . . ?
C23 C22 H22 119.9 . . ?
C21 C22 H22 119.9 . . ?
C24 C23 C22 120.8(2) . . ?
C24 C23 H23 119.6 . . ?
C22 C23 H23 119.6 . . ?
C23 C24 C25 119.3(2) . . ?
C23 C24 H24 120.3 . . ?
C25 C24 H24 120.3 . . ?
C26 C25 C24 120.2(2) . . ?
C26 C25 H25 119.9 . . ?
C24 C25 H25 119.9 . . ?
C25 C26 C21 120.9(2) . . ?
C25 C26 H26 119.6 . . ?
C21 C26 H26 119.6 . . ?

loop_
_geom_bond_atom_site_label_1
_geom_bond_atom_site_label_2
_geom_bond_distance
_geom_bond_site_symmetry_2
_geom_bond_publ_flag
C1 C11 1.510(3) . ?
C1 B4 1.706(3) . ?
C1 C2 1.715(3) . ?
C1 B5 1.717(3) . ?
C1 B6 1.729(3) . ?
C1 B3 1.742(3) . ?
C2 C21 1.506(3) . ?
C2 B11 1.710(3) . ?
C2 B7 1.715(3) . ?
C2 B3 1.726(3) . ?
C2 B6 1.739(3) . ?
B3 B8 1.760(4) . ?
B3 B7 1.771(4) . ?
B3 B4 1.780(4) . ?
B3 H3 1.10(2) . ?
B4 B9 1.771(4) . ?
B4 B5 1.777(4) . ?
B4 B8 1.780(4) . ?
B4 H4 1.11(2) . ?
B5 B9 1.775(4) . ?
B5 B6 1.778(4) . ?
B5 B10 1.782(4) . ?
B5 H5 1.05(2) . ?
B6 B10 1.762(4) . ?
B6 B11 1.773(4) . ?
B6 H6 1.11(2) . ?
B7 B11 1.777(4) . ?
B7 B12 1.777(4) . ?
B7 B8 1.785(4) . ?
B7 H7 1.07(2) . ?
B8 B12 1.783(4) . ?
B8 B9 1.786(4) . ?
B8 H8 1.09(2) . ?
B9 B12 1.783(4) . ?
B9 B10 1.784(4) . ?
B9 H9 1.11(2) . ?
B10 B11 1.772(4) . ?
B10 B12 1.790(4) . ?
B10 H10 1.10(2) . ?
B11 B12 1.774(4) . ?
B11 H11 1.10(2) . ?
B12 H12 1.09(2) . ?
C11 C16 1.389(3) . ?
C11 C12 1.389(3) . ?
C12 C13 1.384(3) . ?
C12 H12A 0.9500 . ?
C13 C14 1.383(3) . ?
C13 H13A 0.9500 . ?
C14 C15 1.386(3) . ?
C14 C17 1.490(3) . ?
C15 C16 1.383(3) . ?
C15 H15 0.9500 . ?
C16 H16 0.9500 . ?
C17 F18 1.340(3) . ?
C17 F19 1.345(3) . ?
C17 F17 1.347(3) . ?
C21 C26 1.391(3) . ?
C21 C22 1.399(3) . ?
C22 C23 1.386(3) . ?
C22 H22 0.9500 . ?
C23 C24 1.380(3) . ?
C23 H23 0.9500 . ?
C24 C25 1.390(3) . ?
C24 H24 0.9500 . ?
C25 C26 1.385(3) . ?
C25 H25 0.9500 . ?
C26 H26 0.9500 . ?

loop_
_geom_torsion_atom_site_label_1
_geom_torsion_atom_site_label_2
_geom_torsion_atom_site_label_3
_geom_torsion_atom_site_label_4
_geom_torsion
_geom_torsion_site_symmetry_1
_geom_torsion_site_symmetry_2
_geom_torsion_site_symmetry_3
_geom_torsion_site_symmetry_4
_geom_torsion_publ_flag
C11 C1 C2 C21 -4.5(3) . . . . ?
B4 C1 C2 C21 -148.96(19) . . . . ?
B5 C1 C2 C21 143.93(19) . . . . ?
B6 C1 C2 C21 105.2(2) . . . . ?
B3 C1 C2 C21 -110.5(2) . . . . ?
C11 C1 C2 B11 -148.35(19) . . . . ?
B4 C1 C2 B11 67.2(2) . . . . ?
B5 C1 C2 B11 0.0(2) . . . . ?
B6 C1 C2 B11 -38.63(17) . . . . ?
B3 C1 C2 B11 105.67(19) . . . . ?
C11 C1 C2 B7 144.67(19) . . . . ?
B4 C1 C2 B7 0.2(2) . . . . ?
B5 C1 C2 B7 -66.9(2) . . . . ?
B6 C1 C2 B7 -105.61(19) . . . . ?
B3 C1 C2 B7 38.68(17) . . . . ?
C11 C1 C2 B3 106.0(2) . . . . ?
B4 C1 C2 B3 -38.50(18) . . . . ?
B5 C1 C2 B3 -105.62(19) . . . . ?
B6 C1 C2 B3 -144.30(19) . . . . ?
C11 C1 C2 B6 -109.7(2) . . . . ?
B4 C1 C2 B6 105.8(2) . . . . ?
B5 C1 C2 B6 38.68(18) . . . . ?
B3 C1 C2 B6 144.30(19) . . . . ?
C21 C2 B3 C1 107.3(2) . . . . ?
B11 C2 B3 C1 -100.43(19) . . . . ?
B7 C2 B3 C1 -138.36(18) . . . . ?
B6 C2 B3 C1 -33.00(17) . . . . ?
C21 C2 B3 B8 -153.93(19) . . . . ?
B11 C2 B3 B8 -1.6(2) . . . . ?
B7 C2 B3 B8 -39.56(17) . . . . ?
C1 C2 B3 B8 98.80(19) . . . . ?
B6 C2 B3 B8 65.8(2) . . . . ?
C21 C2 B3 B7 -114.4(2) . . . . ?
B11 C2 B3 B7 37.93(18) . . . . ?
C1 C2 B3 B7 138.36(18) . . . . ?
B6 C2 B3 B7 105.36(19) . . . . ?
C21 C2 B3 B4 143.0(2) . . . . ?
B11 C2 B3 B4 -64.7(2) . . . . ?
B7 C2 B3 B4 -102.7(2) . . . . ?
C1 C2 B3 B4 35.71(16) . . . . ?
B6 C2 B3 B4 2.7(2) . . . . ?
C11 C1 B3 C2 -108.3(2) . . . . ?
B4 C1 B3 C2 138.53(19) . . . . ?
B5 C1 B3 C2 100.89(19) . . . . ?
B6 C1 B3 C2 33.15(17) . . . . ?
C11 C1 B3 B8 151.97(19) . . . . ?
B4 C1 B3 B8 38.75(18) . . . . ?
C2 C1 B3 B8 -99.78(19) . . . . ?
B5 C1 B3 B8 1.1(2) . . . . ?
B6 C1 B3 B8 -66.6(2) . . . . ?
C11 C1 B3 B7 -144.57(19) . . . . ?
B4 C1 B3 B7 102.2(2) . . . . ?
C2 C1 B3 B7 -36.32(16) . . . . ?
B5 C1 B3 B7 64.6(2) . . . . ?
B6 C1 B3 B7 -3.2(2) . . . . ?
C11 C1 B3 B4 113.2(2) . . . . ?
C2 C1 B3 B4 -138.53(19) . . . . ?
B5 C1 B3 B4 -37.63(19) . . . . ?
B6 C1 B3 B4 -105.4(2) . . . . ?
C11 C1 B4 B9 153.1(2) . . . . ?
C2 C1 B4 B9 -63.9(2) . . . . ?
B5 C1 B4 B9 39.29(17) . . . . ?
B6 C1 B4 B9 1.7(2) . . . . ?
B3 C1 B4 B9 -101.4(2) . . . . ?
C11 C1 B4 B5 113.8(2) . . . . ?
C2 C1 B4 B5 -103.22(19) . . . . ?
B6 C1 B4 B5 -37.61(18) . . . . ?
B3 C1 B4 B5 -140.74(19) . . . . ?
C11 C1 B4 B3 -105.5(2) . . . . ?
C2 C1 B4 B3 37.53(17) . . . . ?
B5 C1 B4 B3 140.74(19) . . . . ?
B6 C1 B4 B3 103.1(2) . . . . ?
C11 C1 B4 B8 -143.9(2) . . . . ?
C2 C1 B4 B8 -0.8(2) . . . . ?
B5 C1 B4 B8 102.4(2) . . . . ?
B6 C1 B4 B8 64.8(2) . . . . ?
B3 C1 B4 B8 -38.38(18) . . . . ?
C2 B3 B4 C1 -36.31(16) . . . . ?
B8 B3 B4 C1 -136.1(2) . . . . ?
B7 B3 B4 C1 -98.1(2) . . . . ?
C2 B3 B4 B9 62.0(2) . . . . ?
C1 B3 B4 B9 98.3(2) . . . . ?
B8 B3 B4 B9 -37.75(18) . . . . ?
B7 B3 B4 B9 0.3(2) . . . . ?
C2 B3 B4 B5 -1.4(2) . . . . ?
C1 B3 B4 B5 34.89(17) . . . . ?
B8 B3 B4 B5 -101.2(2) . . . . ?
B7 B3 B4 B5 -63.2(2) . . . . ?
C2 B3 B4 B8 99.8(2) . . . . ?
C1 B3 B4 B8 136.1(2) . . . . ?
B7 B3 B4 B8 38.00(18) . . . . ?
C11 C1 B5 B9 -150.2(2) . . . . ?
B4 C1 B5 B9 -39.05(18) . . . . ?
C2 C1 B5 B9 63.4(2) . . . . ?
B6 C1 B5 B9 101.4(2) . . . . ?
B3 C1 B5 B9 -1.6(2) . . . . ?
C11 C1 B5 B4 -111.2(2) . . . . ?
C2 C1 B5 B4 102.43(19) . . . . ?
B6 C1 B5 B4 140.49(19) . . . . ?
B3 C1 B5 B4 37.48(18) . . . . ?
C11 C1 B5 B6 108.3(2) . . . . ?
B4 C1 B5 B6 -140.49(19) . . . . ?
C2 C1 B5 B6 -38.06(17) . . . . ?
B3 C1 B5 B6 -103.0(2) . . . . ?
C11 C1 B5 B10 147.2(2) . . . . ?
B4 C1 B5 B10 -101.7(2) . . . . ?
C2 C1 B5 B10 0.8(2) . . . . ?
B6 C1 B5 B10 38.82(17) . . . . ?
B3 C1 B5 B10 -64.2(2) . . . . ?
B9 B4 B5 C1 -135.26(19) . . . . ?
B3 B4 B5 C1 -35.25(17) . . . . ?
B8 B4 B5 C1 -98.1(2) . . . . ?
C1 B4 B5 B9 135.3(2) . . . . ?
B3 B4 B5 B9 100.0(2) . . . . ?
B8 B4 B5 B9 37.15(18) . . . . ?
C1 B4 B5 B6 34.95(17) . . . . ?
B9 B4 B5 B6 -100.3(2) . . . . ?
B3 B4 B5 B6 -0.3(3) . . . . ?
B8 B4 B5 B6 -63.2(2) . . . . ?
C1 B4 B5 B10 97.5(2) . . . . ?
B9 B4 B5 B10 -37.79(18) . . . . ?
B3 B4 B5 B10 62.2(2) . . . . ?
B8 B4 B5 B10 -0.6(3) . . . . ?
C11 C1 B6 C2 107.3(2) . . . . ?
B4 C1 B6 C2 -100.65(19) . . . . ?
B5 C1 B6 C2 -138.45(18) . . . . ?
B3 C1 B6 C2 -32.87(17) . . . . ?
C11 C1 B6 B10 -153.69(19) . . . . ?
B4 C1 B6 B10 -1.6(2) . . . . ?
C2 C1 B6 B10 99.00(19) . . . . ?
B5 C1 B6 B10 -39.45(18) . . . . ?
B3 C1 B6 B10 66.1(2) . . . . ?
C11 C1 B6 B11 143.5(2) . . . . ?
B4 C1 B6 B11 -64.5(2) . . . . ?
C2 C1 B6 B11 36.18(16) . . . . ?
B5 C1 B6 B11 -102.3(2) . . . . ?
B3 C1 B6 B11 3.3(2) . . . . ?
C11 C1 B6 B5 -114.2(2) . . . . ?
B4 C1 B6 B5 37.80(18) . . . . ?
C2 C1 B6 B5 138.45(18) . . . . ?
B3 C1 B6 B5 105.6(2) . . . . ?
C21 C2 B6 C1 -108.7(2) . . . . ?
B11 C2 B6 C1 138.13(19) . . . . ?
B7 C2 B6 C1 100.91(19) . . . . ?
B3 C2 B6 C1 33.27(17) . . . . ?
C21 C2 B6 B10 151.90(19) . . . . ?
B11 C2 B6 B10 38.77(18) . . . . ?
B7 C2 B6 B10 1.6(2) . . . . ?
C1 C2 B6 B10 -99.36(19) . . . . ?
B3 C2 B6 B10 -66.1(2) . . . . ?
C21 C2 B6 B11 113.1(2) . . . . ?
B7 C2 B6 B11 -37.21(18) . . . . ?
C1 C2 B6 B11 -138.13(19) . . . . ?
B3 C2 B6 B11 -104.9(2) . . . . ?
C21 C2 B6 B5 -144.92(19) . . . . ?
B11 C2 B6 B5 101.9(2) . . . . ?
B7 C2 B6 B5 64.7(2) . . . . ?
C1 C2 B6 B5 -36.18(16) . . . . ?
B3 C2 B6 B5 -2.9(2) . . . . ?
B9 B5 B6 C1 -97.5(2) . . . . ?
B4 B5 B6 C1 -34.58(17) . . . . ?
B10 B5 B6 C1 -135.35(19) . . . . ?
C1 B5 B6 C2 36.47(16) . . . . ?
B9 B5 B6 C2 -61.1(2) . . . . ?
B4 B5 B6 C2 1.9(2) . . . . ?
B10 B5 B6 C2 -98.9(2) . . . . ?
C1 B5 B6 B10 135.35(19) . . . . ?
B9 B5 B6 B10 37.82(18) . . . . ?
B4 B5 B6 B10 100.8(2) . . . . ?
C1 B5 B6 B11 97.79(19) . . . . ?
B9 B5 B6 B11 0.3(2) . . . . ?
B4 B5 B6 B11 63.2(2) . . . . ?
B10 B5 B6 B11 -37.56(18) . . . . ?
C21 C2 B7 B3 108.9(2) . . . . ?
B11 C2 B7 B3 -140.3(2) . . . . ?
C1 C2 B7 B3 -38.19(17) . . . . ?
B6 C2 B7 B3 -103.31(19) . . . . ?
C21 C2 B7 B11 -110.8(2) . . . . ?
C1 C2 B7 B11 102.06(19) . . . . ?
B3 C2 B7 B11 140.3(2) . . . . ?
B6 C2 B7 B11 36.95(18) . . . . ?
C21 C2 B7 B12 -149.7(2) . . . . ?
B11 C2 B7 B12 -38.91(18) . . . . ?
C1 C2 B7 B12 63.2(2) . . . . ?
B3 C2 B7 B12 101.3(2) . . . . ?
B6 C2 B7 B12 -2.0(2) . . . . ?
C21 C2 B7 B8 147.7(2) . . . . ?
B11 C2 B7 B8 -101.5(2) . . . . ?
C1 C2 B7 B8 0.6(2) . . . . ?
B3 C2 B7 B8 38.76(17) . . . . ?
B6 C2 B7 B8 -64.5(2) . . . . ?
C1 B3 B7 C2 36.57(16) . . . . ?
B8 B3 B7 C2 135.46(19) . . . . ?
B4 B3 B7 C2 97.61(19) . . . . ?
C2 B3 B7 B11 -34.87(17) . . . . ?
C1 B3 B7 B11 1.7(2) . . . . ?
B8 B3 B7 B11 100.6(2) . . . . ?
B4 B3 B7 B11 62.7(2) . . . . ?
C2 B3 B7 B12 -97.9(2) . . . . ?
C1 B3 B7 B12 -61.4(2) . . . . ?
B8 B3 B7 B12 37.53(18) . . . . ?
B4 B3 B7 B12 -0.3(2) . . . . ?
C2 B3 B7 B8 -135.46(19) . . . . ?
C1 B3 B7 B8 -98.9(2) . . . . ?
B4 B3 B7 B8 -37.85(18) . . . . ?
C2 B3 B8 B4 -99.47(19) . . . . ?
C1 B3 B8 B4 -37.60(17) . . . . ?
B7 B3 B8 B4 -138.1(2) . . . . ?
C2 B3 B8 B12 1.2(2) . . . . ?
C1 B3 B8 B12 63.1(2) . . . . ?
B7 B3 B8 B12 -37.43(18) . . . . ?
B4 B3 B8 B12 100.7(2) . . . . ?
C2 B3 B8 B7 38.61(17) . . . . ?
C1 B3 B8 B7 100.48(19) . . . . ?
B4 B3 B8 B7 138.1(2) . . . . ?
C2 B3 B8 B9 -62.0(2) . . . . ?
C1 B3 B8 B9 -0.2(2) . . . . ?
B7 B3 B8 B9 -100.7(2) . . . . ?
B4 B3 B8 B9 37.43(18) . . . . ?
C1 B4 B8 B3 38.68(17) . . . . ?
B9 B4 B8 B3 137.8(2) . . . . ?
B5 B4 B8 B3 100.8(2) . . . . ?
C1 B4 B8 B12 -61.9(2) . . . . ?
B9 B4 B8 B12 37.21(18) . . . . ?
B5 B4 B8 B12 0.2(3) . . . . ?
B3 B4 B8 B12 -100.6(2) . . . . ?
C1 B4 B8 B7 1.2(3) . . . . ?
B9 B4 B8 B7 100.3(2) . . . . ?
B5 B4 B8 B7 63.3(2) . . . . ?
B3 B4 B8 B7 -37.49(18) . . . . ?
C1 B4 B8 B9 -99.1(2) . . . . ?
B5 B4 B8 B9 -37.00(18) . . . . ?
B3 B4 B8 B9 -137.8(2) . . . . ?
C2 B7 B8 B3 -38.76(17) . . . . ?
B11 B7 B8 B3 -100.1(2) . . . . ?
B12 B7 B8 B3 -137.9(2) . . . . ?
C2 B7 B8 B4 -1.1(2) . . . . ?
B3 B7 B8 B4 37.68(18) . . . . ?
B11 B7 B8 B4 -62.4(2) . . . . ?
B12 B7 B8 B4 -100.2(2) . . . . ?
C2 B7 B8 B12 99.1(2) . . . . ?
B3 B7 B8 B12 137.9(2) . . . . ?
B11 B7 B8 B12 37.76(18) . . . . ?
C2 B7 B8 B9 61.9(2) . . . . ?
B3 B7 B8 B9 100.6(2) . . . . ?
B11 B7 B8 B9 0.5(2) . . . . ?
B12 B7 B8 B9 -37.26(18) . . . . ?
C1 B4 B9 B5 -38.83(17) . . . . ?
B3 B4 B9 B5 -101.6(2) . . . . ?
B8 B4 B9 B5 -138.8(2) . . . . ?
C1 B4 B9 B12 62.7(2) . . . . ?
B5 B4 B9 B12 101.5(2) . . . . ?
B3 B4 B9 B12 -0.1(2) . . . . ?
B8 B4 B9 B12 -37.34(18) . . . . ?
C1 B4 B9 B10 -1.0(2) . . . . ?
B5 B4 B9 B10 37.80(18) . . . . ?
B3 B4 B9 B10 -63.8(2) . . . . ?
B8 B4 B9 B10 -101.0(2) . . . . ?
C1 B4 B9 B8 100.0(2) . . . . ?
B5 B4 B9 B8 138.8(2) . . . . ?
B3 B4 B9 B8 37.24(18) . . . . ?
C1 B5 B9 B4 38.37(17) . . . . ?
B6 B5 B9 B4 100.3(2) . . . . ?
B10 B5 B9 B4 137.7(2) . . . . ?
C1 B5 B9 B12 -62.2(2) . . . . ?
B4 B5 B9 B12 -100.6(2) . . . . ?
B6 B5 B9 B12 -0.3(2) . . . . ?
B10 B5 B9 B12 37.13(18) . . . . ?
C1 B5 B9 B10 -99.4(2) . . . . ?
B4 B5 B9 B10 -137.7(2) . . . . ?
B6 B5 B9 B10 -37.42(18) . . . . ?
C1 B5 B9 B8 1.4(2) . . . . ?
B4 B5 B9 B8 -36.99(18) . . . . ?
B6 B5 B9 B8 63.3(2) . . . . ?
B10 B5 B9 B8 100.8(2) . . . . ?
B3 B8 B9 B4 -37.80(18) . . . . ?
B12 B8 B9 B4 -138.2(2) . . . . ?
B7 B8 B9 B4 -101.1(2) . . . . ?
B3 B8 B9 B5 -0.8(3) . . . . ?
B4 B8 B9 B5 37.03(18) . . . . ?
B12 B8 B9 B5 -101.2(2) . . . . ?
B7 B8 B9 B5 -64.0(2) . . . . ?
B3 B8 B9 B12 100.4(2) . . . . ?
B4 B8 B9 B12 138.2(2) . . . . ?
B7 B8 B9 B12 37.18(18) . . . . ?
B3 B8 B9 B10 62.9(2) . . . . ?
B4 B8 B9 B10 100.7(2) . . . . ?
B12 B8 B9 B10 -37.51(18) . . . . ?
B7 B8 B9 B10 -0.3(2) . . . . ?
C1 B6 B10 B11 -99.66(19) . . . . ?
C2 B6 B10 B11 -37.86(17) . . . . ?
B5 B6 B10 B11 -138.2(2) . . . . ?
C1 B6 B10 B5 38.57(17) . . . . ?
C2 B6 B10 B5 100.36(19) . . . . ?
B11 B6 B10 B5 138.2(2) . . . . ?
C1 B6 B10 B9 0.9(2) . . . . ?
C2 B6 B10 B9 62.7(2) . . . . ?
B11 B6 B10 B9 100.6(2) . . . . ?
B5 B6 B10 B9 -37.66(18) . . . . ?
C1 B6 B10 B12 -62.3(2) . . . . ?
C2 B6 B10 B12 -0.5(2) . . . . ?
B11 B6 B10 B12 37.39(19) . . . . ?
B5 B6 B10 B12 -100.8(2) . . . . ?
C1 B5 B10 B6 -38.81(17) . . . . ?
B9 B5 B10 B6 -137.6(2) . . . . ?
B4 B5 B10 B6 -100.0(2) . . . . ?
C1 B5 B10 B11 -1.3(2) . . . . ?
B9 B5 B10 B11 -100.0(2) . . . . ?
B4 B5 B10 B11 -62.4(2) . . . . ?
B6 B5 B10 B11 37.54(18) . . . . ?
C1 B5 B10 B9 98.8(2) . . . . ?
B4 B5 B10 B9 37.61(18) . . . . ?
B6 B5 B10 B9 137.6(2) . . . . ?
C1 B5 B10 B12 62.0(2) . . . . ?
B9 B5 B10 B12 -36.81(18) . . . . ?
B4 B5 B10 B12 0.8(3) . . . . ?
B6 B5 B10 B12 100.8(2) . . . . ?
B4 B9 B10 B6 0.1(3) . . . . ?
B5 B9 B10 B6 37.89(18) . . . . ?
B12 B9 B10 B6 -100.9(2) . . . . ?
B8 B9 B10 B6 -63.5(2) . . . . ?
B4 B9 B10 B11 63.6(2) . . . . ?
B5 B9 B10 B11 101.4(2) . . . . ?
B12 B9 B10 B11 -37.36(18) . . . . ?
B8 B9 B10 B11 0.0(3) . . . . ?
B4 B9 B10 B5 -37.83(18) . . . . ?
B12 B9 B10 B5 -138.8(2) . . . . ?
B8 B9 B10 B5 -101.4(2) . . . . ?
B4 B9 B10 B12 100.9(2) . . . . ?
B5 B9 B10 B12 138.8(2) . . . . ?
B8 B9 B10 B12 37.39(18) . . . . ?
C21 C2 B11 B10 -143.3(2) . . . . ?
B7 C2 B11 B10 102.5(2) . . . . ?
C1 C2 B11 B10 -0.8(2) . . . . ?
B3 C2 B11 B10 64.8(2) . . . . ?
B6 C2 B11 B10 -38.70(18) . . . . ?
C21 C2 B11 B6 -104.6(2) . . . . ?
B7 C2 B11 B6 141.2(2) . . . . ?
C1 C2 B11 B6 37.86(17) . . . . ?
B3 C2 B11 B6 103.5(2) . . . . ?
C21 C2 B11 B12 153.3(2) . . . . ?
B7 C2 B11 B12 39.08(18) . . . . ?
C1 C2 B11 B12 -64.2(2) . . . . ?
B3 C2 B11 B12 1.4(2) . . . . ?
B6 C2 B11 B12 -102.1(2) . . . . ?
C21 C2 B11 B7 114.2(2) . . . . ?
C1 C2 B11 B7 -103.30(19) . . . . ?
B3 C2 B11 B7 -37.69(18) . . . . ?
B6 C2 B11 B7 -141.2(2) . . . . ?
B6 B10 B11 C2 38.84(17) . . . . ?
B5 B10 B11 C2 1.3(2) . . . . ?
B9 B10 B11 C2 -61.8(2) . . . . ?
B12 B10 B11 C2 -99.2(2) . . . . ?
B5 B10 B11 B6 -37.53(18) . . . . ?
B9 B10 B11 B6 -100.6(2) . . . . ?
B12 B10 B11 B6 -138.0(2) . . . . ?
B6 B10 B11 B12 138.0(2) . . . . ?
B5 B10 B11 B12 100.5(2) . . . . ?
B9 B10 B11 B12 37.40(19) . . . . ?
B6 B10 B11 B7 100.9(2) . . . . ?
B5 B10 B11 B7 63.4(2) . . . . ?
B9 B10 B11 B7 0.3(3) . . . . ?
B12 B10 B11 B7 -37.12(18) . . . . ?
C1 B6 B11 C2 -36.64(16) . . . . ?
B10 B6 B11 C2 -135.9(2) . . . . ?
B5 B6 B11 C2 -98.26(19) . . . . ?
C1 B6 B11 B10 99.3(2) . . . . ?
C2 B6 B11 B10 135.9(2) . . . . ?
B5 B6 B11 B10 37.69(18) . . . . ?
C1 B6 B11 B12 61.5(2) . . . . ?
C2 B6 B11 B12 98.1(2) . . . . ?
B10 B6 B11 B12 -37.83(18) . . . . ?
B5 B6 B11 B12 -0.1(3) . . . . ?
C1 B6 B11 B7 -2.1(2) . . . . ?
C2 B6 B11 B7 34.50(17) . . . . ?
B10 B6 B11 B7 -101.5(2) . . . . ?
B5 B6 B11 B7 -63.8(2) . . . . ?
B3 B7 B11 C2 35.19(17) . . . . ?
B12 B7 B11 C2 135.6(2) . . . . ?
B8 B7 B11 C2 97.72(19) . . . . ?
C2 B7 B11 B10 -98.2(2) . . . . ?
B3 B7 B11 B10 -63.0(2) . . . . ?
B12 B7 B11 B10 37.36(18) . . . . ?
B8 B7 B11 B10 -0.5(2) . . . . ?
C2 B7 B11 B6 -34.91(17) . . . . ?
B3 B7 B11 B6 0.3(3) . . . . ?
B12 B7 B11 B6 100.7(2) . . . . ?
B8 B7 B11 B6 62.8(2) . . . . ?
C2 B7 B11 B12 -135.6(2) . . . . ?
B3 B7 B11 B12 -100.4(2) . . . . ?
B8 B7 B11 B12 -37.85(18) . . . . ?
C2 B11 B12 B7 -38.52(17) . . . . ?
B10 B11 B12 B7 -138.8(2) . . . . ?
B6 B11 B12 B7 -101.4(2) . . . . ?
C2 B11 B12 B9 62.8(2) . . . . ?
B10 B11 B12 B9 -37.42(19) . . . . ?
B6 B11 B12 B9 0.0(3) . . . . ?
B7 B11 B12 B9 101.4(2) . . . . ?
C2 B11 B12 B8 -0.6(2) . . . . ?
B10 B11 B12 B8 -100.8(2) . . . . ?
B6 B11 B12 B8 -63.5(2) . . . . ?
B7 B11 B12 B8 37.94(18) . . . . ?
C2 B11 B12 B10 100.2(2) . . . . ?
B6 B11 B12 B10 37.37(18) . . . . ?
B7 B11 B12 B10 138.8(2) . . . . ?
C2 B7 B12 B11 38.30(17) . . . . ?
B3 B7 B12 B11 100.4(2) . . . . ?
B8 B7 B12 B11 137.6(2) . . . . ?
C2 B7 B12 B9 -61.8(2) . . . . ?
B3 B7 B12 B9 0.3(2) . . . . ?
B11 B7 B12 B9 -100.1(2) . . . . ?
B8 B7 B12 B9 37.45(18) . . . . ?
C2 B7 B12 B8 -99.28(19) . . . . ?
B3 B7 B12 B8 -37.19(18) . . . . ?
B11 B7 B12 B8 -137.6(2) . . . . ?
C2 B7 B12 B10 1.6(2) . . . . ?
B3 B7 B12 B10 63.7(2) . . . . ?
B11 B7 B12 B10 -36.73(18) . . . . ?
B8 B7 B12 B10 100.8(2) . . . . ?
B4 B9 B12 B11 -63.5(2) . . . . ?
B5 B9 B12 B11 0.2(3) . . . . ?
B10 B9 B12 B11 37.29(19) . . . . ?
B8 B9 B12 B11 -100.9(2) . . . . ?
B4 B9 B12 B7 -0.1(3) . . . . ?
B5 B9 B12 B7 63.6(2) . . . . ?
B10 B9 B12 B7 100.7(2) . . . . ?
B8 B9 B12 B7 -37.48(18) . . . . ?
B4 B9 B12 B8 37.38(18) . . . . ?
B5 B9 B12 B8 101.1(2) . . . . ?
B10 B9 B12 B8 138.2(2) . . . . ?
B4 B9 B12 B10 -100.8(2) . . . . ?
B5 B9 B12 B10 -37.08(18) . . . . ?
B8 B9 B12 B10 -138.2(2) . . . . ?
B3 B8 B12 B11 -0.4(3) . . . . ?
B4 B8 B12 B11 63.3(2) . . . . ?
B7 B8 B12 B11 -37.89(18) . . . . ?
B9 B8 B12 B11 100.3(2) . . . . ?
B3 B8 B12 B7 37.51(18) . . . . ?
B4 B8 B12 B7 101.2(2) . . . . ?
B9 B8 B12 B7 138.2(2) . . . . ?
B3 B8 B12 B9 -100.7(2) . . . . ?
B4 B8 B12 B9 -37.04(18) . . . . ?
B7 B8 B12 B9 -138.2(2) . . . . ?
B3 B8 B12 B10 -63.4(2) . . . . ?
B4 B8 B12 B10 0.3(2) . . . . ?
B7 B8 B12 B10 -100.9(2) . . . . ?
B9 B8 B12 B10 37.33(18) . . . . ?
B6 B10 B12 B11 -37.60(19) . . . . ?
B5 B10 B12 B11 -101.2(2) . . . . ?
B9 B10 B12 B11 -138.0(2) . . . . ?
B6 B10 B12 B7 -0.7(3) . . . . ?
B11 B10 B12 B7 36.92(18) . . . . ?
B5 B10 B12 B7 -64.3(2) . . . . ?
B9 B10 B12 B7 -101.0(2) . . . . ?
B6 B10 B12 B9 100.4(2) . . . . ?
B11 B10 B12 B9 138.0(2) . . . . ?
B5 B10 B12 B9 36.73(18) . . . . ?
B6 B10 B12 B8 62.9(2) . . . . ?
B11 B10 B12 B8 100.5(2) . . . . ?
B5 B10 B12 B8 -0.7(3) . . . . ?
B9 B10 B12 B8 -37.41(18) . . . . ?
B4 C1 C11 C16 41.6(3) . . . . ?
C2 C1 C11 C16 -98.6(2) . . . . ?
B5 C1 C11 C16 117.3(2) . . . . ?
B6 C1 C11 C16 -168.7(2) . . . . ?
B3 C1 C11 C16 -30.4(3) . . . . ?
B4 C1 C11 C12 -137.4(2) . . . . ?
C2 C1 C11 C12 82.3(3) . . . . ?
B5 C1 C11 C12 -61.8(3) . . . . ?
B6 C1 C11 C12 12.2(3) . . . . ?
B3 C1 C11 C12 150.5(2) . . . . ?
C16 C11 C12 C13 2.0(3) . . . . ?
C1 C11 C12 C13 -178.9(2) . . . . ?
C11 C12 C13 C14 -0.2(3) . . . . ?
C12 C13 C14 C15 -1.8(3) . . . . ?
C12 C13 C14 C17 175.8(2) . . . . ?
C13 C14 C15 C16 1.8(3) . . . . ?
C17 C14 C15 C16 -175.8(2) . . . . ?
C14 C15 C16 C11 0.2(3) . . . . ?
C12 C11 C16 C15 -2.0(3) . . . . ?
C1 C11 C16 C15 178.9(2) . . . . ?
C13 C14 C17 F18 20.5(3) . . . . ?
C15 C14 C17 F18 -162.0(2) . . . . ?
C13 C14 C17 F19 -99.6(2) . . . . ?
C15 C14 C17 F19 77.9(3) . . . . ?
C13 C14 C17 F17 141.1(2) . . . . ?
C15 C14 C17 F17 -41.3(3) . . . . ?
B11 C2 C21 C26 31.9(3) . . . . ?
B7 C2 C21 C26 107.6(2) . . . . ?
C1 C2 C21 C26 -107.6(2) . . . . ?
B3 C2 C21 C26 -178.2(2) . . . . ?
B6 C2 C21 C26 -39.4(3) . . . . ?
B11 C2 C21 C22 -146.8(2) . . . . ?
B7 C2 C21 C22 -71.2(3) . . . . ?
C1 C2 C21 C22 73.7(3) . . . . ?
B3 C2 C21 C22 3.1(3) . . . . ?
B6 C2 C21 C22 141.9(2) . . . . ?
C26 C21 C22 C23 -0.1(3) . . . . ?
C2 C21 C22 C23 178.6(2) . . . . ?
C21 C22 C23 C24 -0.6(3) . . . . ?
C22 C23 C24 C25 1.1(4) . . . . ?
C23 C24 C25 C26 -0.7(4) . . . . ?
C24 C25 C26 C21 -0.1(3) . . . . ?
C22 C21 C26 C25 0.5(3) . . . . ?
C2 C21 C26 C25 -178.3(2) . . . . ?
